data_4346846
loop_
_publ_author_name
'Thevenon, Arnaud'
'Garden, Jennifer A.'
'White, Andrew J. P.'
'Williams, Charlotte K.'

_publ_section_title
;
 Dinuclear Zinc Salen Catalysts for the Ring Opening Copolymerization of
 Epoxides and Carbon Dioxide or Anhydrides.
;
_journal_issue 24
_journal_name_full 'Inorganic chemistry'
_journal_page_first 11906
_journal_page_last 11915
_journal_paper_doi 10.1021/acs.inorgchem.5b02233
_journal_volume 54
_journal_year 2015
_chemical_formula_moiety 'C42 H56 N4 O8 Zn2, 6(C4 H8 O)'
_chemical_formula_sum 'C66 H104 N4 O14 Zn2'
_chemical_formula_weight 1308.27
_space_group_crystal_system triclinic
_space_group_IT_number 2
_space_group_name_Hall '-P 1'
_space_group_name_H-M_alt 'P -1'
_atom_sites_solution_hydrogens mixed
_audit_creation_method SHELXL
_cell_angle_alpha 108.871(4)
_cell_angle_beta 108.312(4)
_cell_angle_gamma 92.889(3)
_cell_formula_units_Z 1
_cell_length_a 11.0206(4)
_cell_length_b 12.7927(5)
_cell_length_c 13.4261(6)
_cell_measurement_reflns_used 3819
_cell_measurement_temperature 173
_cell_measurement_theta_max 26.8220
_cell_measurement_theta_min 2.8810
_cell_volume 1675.88(14)
_computing_cell_refinement 'CrysAlisPro, Agilent Technologies'
_computing_data_collection 'CrysAlisPro, Agilent Technologies'
_computing_data_reduction 'CrysAlisPro, Agilent Technologies'
_computing_molecular_graphics 'Bruker SHELXTL'
_computing_publication_material 'CIFTAB-2013 (Sheldrick, 2013)'
_computing_structure_refinement 'SHELXL-2013 (Sheldrick, 2013)'
_computing_structure_solution 'SHELXS-2013 (Sheldrick, 2013)'
_diffrn_ambient_temperature 173
_diffrn_detector_area_resol_mean 16.0382
_diffrn_measured_fraction_theta_full 0.987
_diffrn_measured_fraction_theta_max 0.796
_diffrn_measurement_device_type 'Agilent Xcalibur 3 E'
_diffrn_measurement_method 'omega scans'
_diffrn_radiation_type MoK\a
_diffrn_radiation_wavelength 0.71073
_diffrn_reflns_av_R_equivalents 0.0244
_diffrn_reflns_av_unetI/netI 0.0594
_diffrn_reflns_Laue_measured_fraction_full 0.987
_diffrn_reflns_Laue_measured_fraction_max 0.796
_diffrn_reflns_limit_h_max 13
_diffrn_reflns_limit_h_min -10
_diffrn_reflns_limit_k_max 12
_diffrn_reflns_limit_k_min -16
_diffrn_reflns_limit_l_max 17
_diffrn_reflns_limit_l_min -17
_diffrn_reflns_number 9760
_diffrn_reflns_point_group_measured_fraction_full 0.987
_diffrn_reflns_point_group_measured_fraction_max 0.796
_diffrn_reflns_theta_full 25.242
_diffrn_reflns_theta_max 28.241
_diffrn_reflns_theta_min 2.382
_diffrn_source 'Enhance (Mo) X-ray Source'
_exptl_absorpt_coefficient_mu 0.780
_exptl_absorpt_correction_T_max 0.905
_exptl_absorpt_correction_T_min 0.835
_exptl_absorpt_correction_type analytical
_exptl_absorpt_process_details
;
CrysAlisPro, Agilent Technologies,
Version 1.171.37.33a (release 28-03-2014 CrysAlis171 .NET)
(compiled Mar 28 2014,12:25:20)
Analytical numeric absorption correction using a multifaceted crystal
model based on expressions derived by R.C. Clark & J.S. Reid.
(Clark, R. C. & Reid, J. S. (1995). Acta Cryst. A51, 887-897)
Empirical absorption correction using spherical harmonics,
implemented in SCALE3 ABSPACK scaling algorithm.
;
_exptl_crystal_colour Colourless
_exptl_crystal_density_diffrn 1.296
_exptl_crystal_description blocks
_exptl_crystal_F_000 700
_exptl_crystal_size_max 0.30
_exptl_crystal_size_mid 0.21
_exptl_crystal_size_min 0.14
_refine_diff_density_max 0.456
_refine_diff_density_min -0.686
_refine_diff_density_rms 0.068
_refine_ls_extinction_method none
_refine_ls_goodness_of_fit_ref 1.033
_refine_ls_hydrogen_treatment mixed
_refine_ls_matrix_type full
_refine_ls_number_parameters 421
_refine_ls_number_reflns 6589
_refine_ls_number_restraints 149
_refine_ls_restrained_S_all 1.033
_refine_ls_R_factor_all 0.0610
_refine_ls_R_factor_gt 0.0462
_refine_ls_shift/su_max 0.001
_refine_ls_shift/su_mean 0.000
_refine_ls_structure_factor_coef Fsqd
_refine_ls_weighting_details 'w=1/[\s^2^(Fo^2^)+(0.0519P)^2^+0.5532P] where P=(Fo^2^+2Fc^2^)/3'
_refine_ls_weighting_scheme calc
_refine_ls_wR_factor_gt 0.1055
_refine_ls_wR_factor_ref 0.1149
_reflns_Friedel_coverage 0.000
_reflns_number_gt 5432
_reflns_number_total 6589
_reflns_threshold_expression 'I > 2\s(I)'
_cod_data_source_file ic5b02233_si_002.cif
_cod_data_source_block (L2b)2Zn2-thf
_cod_original_cell_volume 1675.87(13)
_cod_database_code 4346846
_shelx_space_group_comment
;
The symmetry employed for this shelxl refinement is uniquely defined
by the following loop, which should always be used as a source of
symmetry information in preference to the above space-group names.
They are only intended as comments.
;
_shelxl_version_number 2013-4

loop_
_space_group_symop_operation_xyz
'x, y, z'
'-x, -y, -z'

loop_
_atom_site_label
_atom_site_type_symbol
_atom_site_fract_x
_atom_site_fract_y
_atom_site_fract_z
_atom_site_U_iso_or_equiv
_atom_site_adp_type
_atom_site_occupancy
_atom_site_site_symmetry_order
_atom_site_calc_flag
_atom_site_refinement_flags_posn
_atom_site_refinement_flags_adp
_atom_site_refinement_flags_occupancy
_atom_site_disorder_assembly
_atom_site_disorder_group
Zn1 Zn 0.42552(3) 0.50173(2) 0.08335(2) 0.02044(10) Uani 1 1 d . . . . .
O1 O 0.46276(17) 0.65227(14) 0.19066(16) 0.0278(4) Uani 1 1 d . . . . .
C2 C 0.3927(3) 0.6965(2) 0.2525(2) 0.0252(6) Uani 1 1 d . . . . .
C3 C 0.4572(3) 0.7748(2) 0.3631(2) 0.0289(6) Uani 1 1 d . . . . .
C4 C 0.3883(3) 0.8269(2) 0.4295(2) 0.0368(7) Uani 1 1 d . . . . .
H4A H 0.4331 0.8800 0.5029 0.044 Uiso 1 1 calc R U . . .
C5 C 0.2536(3) 0.8020(2) 0.3893(3) 0.0392(8) Uani 1 1 d . . . . .
H5A H 0.2063 0.8379 0.4350 0.047 Uiso 1 1 calc R U . . .
C6 C 0.1890(3) 0.7250(2) 0.2830(3) 0.0313(7) Uani 1 1 d . . . . .
H6A H 0.0971 0.7076 0.2560 0.038 Uiso 1 1 calc R U . . .
C7 C 0.2570(3) 0.6724(2) 0.2145(2) 0.0247(6) Uani 1 1 d . . . . .
C8 C 0.1832(3) 0.5936(2) 0.0956(2) 0.0263(6) Uani 1 1 d . . . . .
H8A H 0.0895 0.5835 0.0840 0.032 Uiso 1 1 calc R U . . .
H8B H 0.1959 0.6281 0.0426 0.032 Uiso 1 1 calc R U . . .
N9 N 0.2244(2) 0.48190(17) 0.06949(18) 0.0218(5) Uani 1 1 d D . . . .
H9 H 0.177(2) 0.442(2) -0.0027(7) 0.036(9) Uiso 1 1 d D . . . .
C10 C 0.2083(3) 0.4239(2) 0.1443(2) 0.0271(6) Uani 1 1 d . . . . .
H10A H 0.1247 0.4346 0.1558 0.033 Uiso 1 1 calc R U . . .
H10B H 0.2785 0.4583 0.2184 0.033 Uiso 1 1 calc R U . . .
C11 C 0.2112(3) 0.2974(2) 0.0976(2) 0.0286(6) Uani 1 1 d . . . . .
C12 C 0.3137(3) 0.2710(2) 0.0416(2) 0.0274(6) Uani 1 1 d . . . . .
H12A H 0.3269 0.1929 0.0318 0.033 Uiso 1 1 calc R U . . .
H12B H 0.2795 0.2757 -0.0341 0.033 Uiso 1 1 calc R U . . .
N13 N 0.4413(2) 0.34599(18) 0.10445(18) 0.0223(5) Uani 1 1 d D . . . .
H13 H 0.467(3) 0.357(2) 0.1781(6) 0.031(8) Uiso 1 1 d D . . . .
C14 C 0.5416(3) 0.2947(2) 0.0608(2) 0.0271(6) Uani 1 1 d . . . . .
H14A H 0.5212 0.2911 -0.0176 0.033 Uiso 1 1 calc R U . . .
H14B H 0.5390 0.2171 0.0603 0.033 Uiso 1 1 calc R U . . .
C15 C 0.6759(3) 0.3601(2) 0.1306(2) 0.0264(6) Uani 1 1 d . . . . .
C16 C 0.7728(3) 0.3138(3) 0.1882(3) 0.0371(7) Uani 1 1 d . . . . .
H16A H 0.7538 0.2393 0.1853 0.045 Uiso 1 1 calc R U . . .
C17 C 0.8972(3) 0.3747(3) 0.2500(3) 0.0436(8) Uani 1 1 d . . . . .
H17A H 0.9629 0.3416 0.2880 0.052 Uiso 1 1 calc R U . . .
C18 C 0.9247(3) 0.4835(3) 0.2560(3) 0.0377(7) Uani 1 1 d . . . . .
H18A H 1.0091 0.5258 0.2991 0.045 Uiso 1 1 calc R U . . .
C19 C 0.8291(3) 0.5311(2) 0.1991(2) 0.0293(6) Uani 1 1 d . . . . .
C20 C 0.7033(2) 0.4700(2) 0.1345(2) 0.0235(6) Uani 1 1 d . . . . .
O21 O 0.61271(16) 0.51559(14) 0.07781(14) 0.0216(4) Uani 1 1 d . . . . .
O22 O 0.59010(19) 0.79393(17) 0.39490(18) 0.0401(5) Uani 1 1 d . . . . .
C23 C 0.6613(3) 0.8590(3) 0.5097(3) 0.0582(11) Uani 1 1 d . . . . .
H23A H 0.7544 0.8637 0.5229 0.087 Uiso 1 1 calc R U . . .
H23B H 0.6391 0.8236 0.5578 0.087 Uiso 1 1 calc R U . . .
H23C H 0.6394 0.9346 0.5273 0.087 Uiso 1 1 calc R U . . .
C24 C 0.2375(3) 0.2556(2) 0.1959(3) 0.0382(7) Uani 1 1 d . . . . .
H24A H 0.2340 0.1742 0.1682 0.057 Uiso 1 1 calc R U . . .
H24B H 0.1717 0.2739 0.2308 0.057 Uiso 1 1 calc R U . . .
H24C H 0.3237 0.2919 0.2515 0.057 Uiso 1 1 calc R U . . .
C25 C 0.0788(3) 0.2350(2) 0.0090(3) 0.0389(8) Uani 1 1 d . . . . .
H25A H 0.0586 0.2633 -0.0530 0.058 Uiso 1 1 calc R U . . .
H25B H 0.0117 0.2471 0.0432 0.058 Uiso 1 1 calc R U . . .
H25C H 0.0815 0.1546 -0.0198 0.058 Uiso 1 1 calc R U . . .
O26 O 0.85881(18) 0.63893(17) 0.20219(18) 0.0377(5) Uani 1 1 d . . . . .
C27 C 0.7991(3) 0.7181(3) 0.2681(3) 0.0467(9) Uani 1 1 d . . . . .
H27A H 0.7045 0.6973 0.2336 0.070 Uiso 1 1 calc R U . . .
H27B H 0.8255 0.7936 0.2708 0.070 Uiso 1 1 calc R U . . .
H27C H 0.8268 0.7170 0.3446 0.070 Uiso 1 1 calc R U . . .
O30 O 0.5463(2) 0.41951(18) 0.35386(18) 0.0422(5) Uani 1 1 d . . . . .
C31 C 0.6084(4) 0.5335(3) 0.3986(3) 0.0597(10) Uani 1 1 d . . . . .
H31A H 0.6244 0.5552 0.3389 0.072 Uiso 1 1 calc R U . . .
H31B H 0.5523 0.5831 0.4291 0.072 Uiso 1 1 calc R U . . .
C32 C 0.7266(5) 0.5447(4) 0.4846(5) 0.123(3) Uani 1 1 d . . . . .
H32A H 0.7328 0.6074 0.5537 0.148 Uiso 1 1 calc R U . . .
H32B H 0.8000 0.5615 0.4615 0.148 Uiso 1 1 calc R U . . .
C33 C 0.7330(5) 0.4413(4) 0.5067(4) 0.0886(16) Uani 1 1 d . . . . .
H33A H 0.7235 0.4511 0.5800 0.106 Uiso 1 1 calc R U . . .
H33B H 0.8167 0.4162 0.5076 0.106 Uiso 1 1 calc R U . . .
C34 C 0.6232(4) 0.3586(3) 0.4131(3) 0.0552(10) Uani 1 1 d . . . . .
H34A H 0.6562 0.3019 0.3627 0.066 Uiso 1 1 calc R U . . .
H34B H 0.5714 0.3198 0.4431 0.066 Uiso 1 1 calc R U . . .
O40 O 0.3563(3) 0.9829(2) 0.0474(2) 0.0585(7) Uani 1 1 d . . . . .
C41 C 0.4772(4) 1.0154(3) 0.1376(3) 0.0541(10) Uani 1 1 d . . . . .
H41A H 0.4976 1.0980 0.1745 0.065 Uiso 1 1 calc R U . . .
H41B H 0.5476 0.9895 0.1097 0.065 Uiso 1 1 calc R U . . .
C42 C 0.4642(4) 0.9618(3) 0.2188(3) 0.0610(11) Uani 1 1 d . . . . .
H42A H 0.5181 1.0087 0.2971 0.073 Uiso 1 1 calc R U . . .
H42B H 0.4890 0.8864 0.2007 0.073 Uiso 1 1 calc R U . . .
C43 C 0.3218(4) 0.9550(3) 0.2015(3) 0.0541(10) Uani 1 1 d . . . . .
H43A H 0.2905 0.8943 0.2227 0.065 Uiso 1 1 calc R U . . .
H43B H 0.3026 1.0268 0.2449 0.065 Uiso 1 1 calc R U . . .
C44 C 0.2633(4) 0.9296(3) 0.0771(3) 0.0585(11) Uani 1 1 d . . . . .
H44A H 0.2452 0.8477 0.0356 0.070 Uiso 1 1 calc R U . . .
H44B H 0.1811 0.9593 0.0590 0.070 Uiso 1 1 calc R U . . .
O50 O 1.0254(3) 0.1649(3) 0.3438(3) 0.0681(11) Uani 0.798(4) 1 d D U P A 1
C51 C 0.9943(6) 0.0657(6) 0.2514(6) 0.095(2) Uani 0.798(4) 1 d D U P A 1
H51A H 1.0555 0.0143 0.2678 0.114 Uiso 0.798(4) 1 calc R U P A 1
H51B H 0.9997 0.0815 0.1853 0.114 Uiso 0.798(4) 1 calc R U P A 1
C52 C 0.8594(5) 0.0136(4) 0.2283(4) 0.0700(16) Uani 0.798(4) 1 d D U P A 1
H52A H 0.7969 0.0291 0.1655 0.084 Uiso 0.798(4) 1 calc R U P A 1
H52B H 0.8524 -0.0685 0.2087 0.084 Uiso 0.798(4) 1 calc R U P A 1
C53 C 0.8343(6) 0.0667(5) 0.3347(5) 0.082(2) Uani 0.798(4) 1 d D U P A 1
H53A H 0.8276 0.0115 0.3709 0.099 Uiso 0.798(4) 1 calc R U P A 1
H53B H 0.7530 0.0982 0.3204 0.099 Uiso 0.798(4) 1 calc R U P A 1
C54 C 0.9487(6) 0.1575(5) 0.4068(5) 0.0774(18) Uani 0.798(4) 1 d D U P A 1
H54A H 0.9191 0.2299 0.4335 0.093 Uiso 0.798(4) 1 calc R U P A 1
H54B H 0.9994 0.1404 0.4731 0.093 Uiso 0.798(4) 1 calc R U P A 1
O50' O 1.0176(15) -0.0062(12) 0.3874(13) 0.088(5) Uiso 0.202(4) 1 d D U P A 2
C51' C 0.992(2) -0.0221(17) 0.2763(15) 0.076(5) Uiso 0.202(4) 1 d D U P A 2
H51C H 0.9283 -0.0915 0.2284 0.091 Uiso 0.202(4) 1 calc R U P A 2
H51D H 1.0726 -0.0298 0.2587 0.091 Uiso 0.202(4) 1 calc R U P A 2
C52' C 0.939(3) 0.076(2) 0.254(2) 0.088(4) Uiso 0.202(4) 1 d D U P A 2
H52C H 0.8715 0.0536 0.1779 0.106 Uiso 0.202(4) 1 calc R U P A 2
H52D H 1.0081 0.1337 0.2608 0.106 Uiso 0.202(4) 1 calc R U P A 2
C53' C 0.881(3) 0.119(2) 0.346(2) 0.083(5) Uiso 0.202(4) 1 d D U P A 2
H53C H 0.9132 0.2002 0.3899 0.100 Uiso 0.202(4) 1 calc R U P A 2
H53D H 0.7848 0.1069 0.3144 0.100 Uiso 0.202(4) 1 calc R U P A 2
C54' C 0.926(2) 0.0508(17) 0.4171(16) 0.070(5) Uiso 0.202(4) 1 d D U P A 2
H54C H 0.9635 0.1003 0.4972 0.084 Uiso 0.202(4) 1 calc R U P A 2
H54D H 0.8522 -0.0028 0.4079 0.084 Uiso 0.202(4) 1 calc R U P A 2

loop_
_atom_site_aniso_label
_atom_site_aniso_U_11
_atom_site_aniso_U_22
_atom_site_aniso_U_33
_atom_site_aniso_U_23
_atom_site_aniso_U_13
_atom_site_aniso_U_12
Zn1 0.02122(17) 0.02243(17) 0.02089(17) 0.01170(13) 0.00726(12) 0.00554(12)
O1 0.0259(10) 0.0245(10) 0.0298(10) 0.0055(8) 0.0099(8) 0.0029(8)
C2 0.0326(15) 0.0208(13) 0.0271(14) 0.0134(12) 0.0115(12) 0.0085(11)
C3 0.0347(16) 0.0228(14) 0.0270(15) 0.0106(12) 0.0060(12) 0.0066(12)
C4 0.056(2) 0.0287(16) 0.0233(15) 0.0079(13) 0.0129(14) 0.0080(14)
C5 0.057(2) 0.0341(17) 0.0414(19) 0.0159(15) 0.0322(17) 0.0159(15)
C6 0.0354(16) 0.0268(15) 0.0411(18) 0.0169(14) 0.0203(14) 0.0081(12)
C7 0.0286(14) 0.0208(13) 0.0303(15) 0.0150(12) 0.0114(12) 0.0061(11)
C8 0.0239(14) 0.0262(14) 0.0335(16) 0.0160(12) 0.0099(12) 0.0091(11)
N9 0.0217(11) 0.0232(11) 0.0230(12) 0.0114(10) 0.0078(10) 0.0050(9)
C10 0.0277(14) 0.0286(15) 0.0316(15) 0.0153(13) 0.0140(12) 0.0046(11)
C11 0.0284(15) 0.0242(14) 0.0354(16) 0.0132(12) 0.0118(13) 0.0037(11)
C12 0.0310(15) 0.0200(13) 0.0296(15) 0.0084(12) 0.0094(12) 0.0019(11)
N13 0.0243(11) 0.0238(11) 0.0209(12) 0.0105(10) 0.0079(10) 0.0055(9)
C14 0.0302(15) 0.0243(14) 0.0336(15) 0.0128(12) 0.0163(12) 0.0108(11)
C15 0.0245(14) 0.0351(15) 0.0285(15) 0.0176(13) 0.0132(12) 0.0140(11)
C16 0.0372(17) 0.0464(18) 0.0448(19) 0.0295(16) 0.0208(15) 0.0221(14)
C17 0.0323(17) 0.073(2) 0.0402(18) 0.0372(18) 0.0123(14) 0.0285(16)
C18 0.0211(14) 0.064(2) 0.0291(16) 0.0226(16) 0.0045(12) 0.0087(14)
C19 0.0228(14) 0.0443(17) 0.0232(14) 0.0158(13) 0.0071(11) 0.0064(12)
C20 0.0208(13) 0.0364(15) 0.0191(13) 0.0153(12) 0.0081(11) 0.0102(11)
O21 0.0191(9) 0.0294(10) 0.0199(9) 0.0142(8) 0.0055(7) 0.0066(7)
O22 0.0346(11) 0.0381(12) 0.0333(12) 0.0050(10) 0.0013(9) 0.0061(9)
C23 0.053(2) 0.046(2) 0.042(2) -0.0032(17) -0.0063(17) 0.0045(17)
C24 0.0442(18) 0.0334(16) 0.0479(19) 0.0232(15) 0.0214(16) 0.0065(14)
C25 0.0313(16) 0.0305(16) 0.050(2) 0.0122(15) 0.0113(14) -0.0012(13)
O26 0.0273(11) 0.0458(13) 0.0393(12) 0.0194(10) 0.0079(9) -0.0019(9)
C27 0.051(2) 0.0371(18) 0.0402(19) 0.0072(16) 0.0090(16) -0.0049(15)
O30 0.0423(13) 0.0484(13) 0.0342(12) 0.0232(11) 0.0027(10) 0.0065(10)
C31 0.073(3) 0.047(2) 0.054(2) 0.0232(19) 0.012(2) 0.0025(19)
C32 0.105(4) 0.066(3) 0.124(5) 0.032(3) -0.050(4) -0.016(3)
C33 0.081(3) 0.097(4) 0.059(3) 0.032(3) -0.018(2) 0.012(3)
C34 0.067(2) 0.056(2) 0.049(2) 0.0327(19) 0.0128(19) 0.0174(19)
O40 0.0669(17) 0.0720(17) 0.0420(14) 0.0281(13) 0.0201(13) -0.0008(13)
C41 0.065(2) 0.053(2) 0.043(2) 0.0192(18) 0.0181(19) -0.0044(18)
C42 0.080(3) 0.065(3) 0.050(2) 0.031(2) 0.026(2) 0.020(2)
C43 0.085(3) 0.043(2) 0.062(2) 0.0325(19) 0.046(2) 0.0226(19)
C44 0.067(3) 0.049(2) 0.058(2) 0.0096(19) 0.032(2) -0.0014(18)
O50 0.053(2) 0.070(2) 0.077(3) 0.025(2) 0.0202(18) -0.0012(17)
C51 0.070(4) 0.100(5) 0.099(4) -0.003(4) 0.050(4) 0.002(3)
C52 0.091(4) 0.053(3) 0.060(3) 0.009(3) 0.033(3) -0.010(3)
C53 0.079(4) 0.080(4) 0.077(4) 0.012(3) 0.036(3) -0.016(3)
C54 0.068(3) 0.090(4) 0.053(3) 0.010(3) 0.011(3) -0.003(3)

loop_
_atom_type_symbol
_atom_type_description
_atom_type_scat_dispersion_real
_atom_type_scat_dispersion_imag
_atom_type_scat_source
C C 0.0033 0.0016 'International Tables Vol C Tables 4.2.6.8 and 6.1.1.4'
H H 0.0000 0.0000 'International Tables Vol C Tables 4.2.6.8 and 6.1.1.4'
N N 0.0061 0.0033 'International Tables Vol C Tables 4.2.6.8 and 6.1.1.4'
O O 0.0106 0.0060 'International Tables Vol C Tables 4.2.6.8 and 6.1.1.4'
Zn Zn 0.2839 1.4301 'International Tables Vol C Tables 4.2.6.8 and 6.1.1.4'

loop_
_geom_angle_atom_site_label_1
_geom_angle_atom_site_label_2
_geom_angle_atom_site_label_3
_geom_angle
_geom_angle_site_symmetry_1
_geom_angle_site_symmetry_3
O1 Zn1 O21 116.98(8) . 2_665
O1 Zn1 O21 91.19(7) . .
O21 Zn1 O21 79.11(7) 2_665 .
O1 Zn1 N13 131.60(9) . .
O21 Zn1 N13 110.83(8) 2_665 .
O21 Zn1 N13 90.69(8) . .
O1 Zn1 N9 92.54(8) . .
O21 Zn1 N9 94.77(8) 2_665 .
O21 Zn1 N9 173.79(7) . .
N13 Zn1 N9 90.54(8) . .
O1 Zn1 Zn1 107.57(6) . 2_665
O21 Zn1 Zn1 40.53(5) 2_665 2_665
O21 Zn1 Zn1 38.58(5) . 2_665
N13 Zn1 Zn1 103.53(6) . 2_665
N9 Zn1 Zn1 135.29(6) . 2_665
C2 O1 Zn1 125.93(16) . .
O1 C2 C7 123.8(2) . .
O1 C2 C3 118.7(2) . .
C7 C2 C3 117.5(2) . .
O22 C3 C4 124.6(3) . .
O22 C3 C2 114.3(2) . .
C4 C3 C2 121.1(3) . .
C3 C4 C5 120.2(3) . .
C6 C5 C4 119.8(3) . .
C5 C6 C7 120.8(3) . .
C6 C7 C2 120.7(3) . .
C6 C7 C8 119.6(2) . .
C2 C7 C8 119.6(2) . .
N9 C8 C7 113.1(2) . .
C10 N9 C8 112.8(2) . .
C10 N9 Zn1 108.98(16) . .
C8 N9 Zn1 109.36(15) . .
N9 C10 C11 112.8(2) . .
C24 C11 C25 108.4(2) . .
C24 C11 C12 110.7(2) . .
C25 C11 C12 107.5(2) . .
C24 C11 C10 107.2(2) . .
C25 C11 C10 110.2(2) . .
C12 C11 C10 112.7(2) . .
N13 C12 C11 114.8(2) . .
C12 N13 C14 109.81(19) . .
C12 N13 Zn1 108.79(16) . .
C14 N13 Zn1 109.82(16) . .
N13 C14 C15 112.1(2) . .
C16 C15 C20 119.8(3) . .
C16 C15 C14 121.9(3) . .
C20 C15 C14 118.3(2) . .
C15 C16 C17 121.0(3) . .
C18 C17 C16 119.7(3) . .
C17 C18 C19 120.1(3) . .
O26 C19 C18 119.6(2) . .
O26 C19 C20 119.3(2) . .
C18 C19 C20 121.0(3) . .
O21 C20 C15 121.0(2) . .
O21 C20 C19 120.6(2) . .
C15 C20 C19 118.4(2) . .
C20 O21 Zn1 124.45(15) . 2_665
C20 O21 Zn1 120.67(16) . .
Zn1 O21 Zn1 100.89(7) 2_665 .
C3 O22 C23 117.0(2) . .
C19 O26 C27 112.1(2) . .
C34 O30 C31 109.4(3) . .
C32 C31 O30 108.2(3) . .
C31 C32 C33 109.0(4) . .
C32 C33 C34 105.3(4) . .
O30 C34 C33 106.9(3) . .
C41 O40 C44 109.0(3) . .
O40 C41 C42 106.7(3) . .
C41 C42 C43 102.3(3) . .
C44 C43 C42 101.7(3) . .
O40 C44 C43 106.4(3) . .
C54 O50 C51 108.8(4) . .
O50 C51 C52 107.6(4) . .
C53 C52 C51 104.9(4) . .
C52 C53 C54 104.7(4) . .
O50 C54 C53 108.7(4) . .
C54' O50' C51' 106.2(11) . .
O50' C51' C52' 108.8(11) . .
C51' C52' C53' 101.5(8) . .
C54' C53' C52' 103.1(7) . .
O50' C54' C53' 110.4(10) . .

loop_
_geom_bond_atom_site_label_1
_geom_bond_atom_site_label_2
_geom_bond_distance
_geom_bond_site_symmetry_2
Zn1 O1 1.9253(17) .
Zn1 O21 2.0040(17) 2_665
Zn1 O21 2.0883(16) .
Zn1 N13 2.109(2) .
Zn1 N9 2.160(2) .
Zn1 Zn1 3.1556(6) 2_665
O1 C2 1.323(3) .
C2 C7 1.401(4) .
C2 C3 1.420(4) .
C3 O22 1.375(3) .
C3 C4 1.381(4) .
C4 C5 1.391(4) .
C5 C6 1.377(4) .
C6 C7 1.394(4) .
C7 C8 1.512(4) .
C8 N9 1.487(3) .
N9 C10 1.473(3) .
C10 C11 1.541(4) .
C11 C24 1.532(4) .
C11 C25 1.536(4) .
C11 C12 1.537(4) .
C12 N13 1.485(3) .
N13 C14 1.492(3) .
C14 C15 1.505(4) .
C15 C16 1.390(4) .
C15 C20 1.403(4) .
C16 C17 1.391(4) .
C17 C18 1.380(5) .
C18 C19 1.387(4) .
C19 O26 1.386(3) .
C19 C20 1.408(4) .
C20 O21 1.335(3) .
O21 Zn1 2.0040(17) 2_665
O22 C23 1.424(4) .
O26 C27 1.448(4) .
O30 C34 1.414(4) .
O30 C31 1.425(4) .
C31 C32 1.407(6) .
C32 C33 1.448(7) .
C33 C34 1.489(5) .
O40 C41 1.421(4) .
O40 C44 1.427(4) .
C41 C42 1.500(5) .
C42 C43 1.506(5) .
C43 C44 1.503(5) .
O50 C54 1.391(6) .
O50 C51 1.391(6) .
C51 C52 1.492(7) .
C52 C53 1.490(7) .
C53 C54 1.495(6) .
O50' C54' 1.356(13) .
O50' C51' 1.371(14) .
C51' C52' 1.496(14) .
C52' C53' 1.534(14) .
C53' C54' 1.486(13) .
